data_2009866
loop_
_publ_author_name
'Feeder, N.'
'Jones, W.'

_publ_section_title
;
 Four <i>N</i>-saccharinaliphatic acids
;
_journal_issue 7
_journal_name_full 'Acta Crystallographica Section C'
_journal_page_first 1118
_journal_page_last 1122
_journal_paper_doi 10.1107/S010827019301323X
_journal_volume 50
_journal_year 1994
_chemical_formula_moiety 'C9 H7 N O5 S'
_chemical_formula_sum 'C9 H7 N O5 S'
_chemical_formula_weight 241.22
_chemical_name_common 'N-saccharinacetic acid'
_chemical_name_systematic
;
3-oxo-1,2-benzisothiazole-2(3H)-acetic acid 1,1-dioxide
;
_space_group_IT_number 14
_symmetry_cell_setting monoclinic
_symmetry_space_group_name_Hall '-P 2ybc'
_symmetry_space_group_name_H-M 'P 1 21/c 1'
_audit_creation_method SHELXL
_cell_angle_alpha 90.00
_cell_angle_beta 94.96(6)
_cell_angle_gamma 90.00
_cell_formula_units_Z 4
_cell_length_a 6.938(8)
_cell_length_b 19.326(7)
_cell_length_c 7.621(4)
_cell_measurement_reflns_used 25
_cell_measurement_temperature 295(2)
_cell_measurement_theta_max 14
_cell_measurement_theta_min 8
_cell_volume 1018.0(13)
_computing_cell_refinement 'Enraf-Nonius CAD-4 software (SETANG)'
_computing_data_collection 'Enraf-Nonius CAD-4 software'
_computing_data_reduction 'Enraf-Nonius CAD-4 software'
_computing_molecular_graphics 'PLUTO (Motherwell and Clegg, 1978)'
_computing_publication_material SHELXL93
_computing_structure_refinement 'SHELXL93 (Sheldrick, 1994)'
_computing_structure_solution 'SHELXS86 (Sheldrick, 1990)'
_diffrn_ambient_temperature 295(2)
_diffrn_measurement_device 'Enraf-Nonius CAD-4'
_diffrn_measurement_method \w/2\q
_diffrn_radiation_monochromator graphite
_diffrn_radiation_source 'fine-focus sealed tube'
_diffrn_radiation_type MoK\a
_diffrn_radiation_wavelength 0.71069
_diffrn_reflns_av_R_equivalents 0.0295
_diffrn_reflns_av_sigmaI/netI 0.1469
_diffrn_reflns_limit_h_max 8
_diffrn_reflns_limit_h_min -8
_diffrn_reflns_limit_k_max 22
_diffrn_reflns_limit_k_min 0
_diffrn_reflns_limit_l_max 9
_diffrn_reflns_limit_l_min 0
_diffrn_reflns_number 1932
_diffrn_reflns_theta_max 24.98
_diffrn_reflns_theta_min 2.11
_diffrn_standards_decay_% 0
_diffrn_standards_interval_count 100
_diffrn_standards_number 2
_exptl_absorpt_coefficient_mu 0.323
_exptl_absorpt_correction_type none
_exptl_crystal_colour white
_exptl_crystal_density_diffrn 1.574
_exptl_crystal_description rod
_exptl_crystal_F_000 496
_exptl_crystal_size_max 0.50
_exptl_crystal_size_mid 0.30
_exptl_crystal_size_min 0.10
_refine_diff_density_max 0.452
_refine_diff_density_min -0.240
_refine_ls_extinction_method none
_refine_ls_goodness_of_fit_all 1.005
_refine_ls_goodness_of_fit_obs 1.237
_refine_ls_hydrogen_treatment refU
_refine_ls_matrix_type full
_refine_ls_number_parameters 147
_refine_ls_number_reflns 1790
_refine_ls_number_restraints 0
_refine_ls_restrained_S_all 1.005
_refine_ls_restrained_S_obs 1.237
_refine_ls_R_factor_all 0.0924
_refine_ls_R_factor_obs 0.0460
_refine_ls_shift/esd_max -0.005
_refine_ls_shift/esd_mean 0.000
_refine_ls_structure_factor_coef Fsqd
_refine_ls_weighting_details 'w=1/[\s^2^(Fo^2^)+(0.0820P)^2^ +0.0000P] where P=(Fo^2^+2F~c~^2^)/3'
_refine_ls_weighting_scheme calc
_refine_ls_wR_factor_all 0.1373
_refine_ls_wR_factor_obs 0.1269
_reflns_number_observed 1069
_reflns_number_total 1790
_reflns_observed_criterion >2sigma(I)
_cod_data_source_file ha1083.cif
_cod_data_source_block I
_cod_depositor_comments
;
The following automatic conversions were performed:

'_refine_ls_weighting_scheme' value 'calc
w=1/[\s^2^(Fo^2^)+(0.0820P)^2^ +0.0000P] where P=(Fo^2^+2F~c~^2^)/3'
was changed to 'calc'. New tag '_refine_ls_weighting_details' was
created. The value of the new tag was set to
'w=1/[\s^2^(Fo^2^)+(0.0820P)^2^ +0.0000P] where
P=(Fo^2^+2F~c~^2^)/3'.

Automatic conversion script
Id: cif_fix_values 3143 2015-03-26 13:38:13Z robertas 
;
_cod_original_cell_volume 1018.1(13)
_cod_original_sg_symbol_H-M 'P 21/c'
_cod_database_code 2009866

loop_
_symmetry_equiv_pos_as_xyz
'x, y, z'
'-x, y+1/2, -z+1/2'
'-x, -y, -z'
'x, -y-1/2, z-1/2'

loop_
_atom_site_aniso_label
_atom_site_aniso_U_11
_atom_site_aniso_U_22
_atom_site_aniso_U_33
_atom_site_aniso_U_12
_atom_site_aniso_U_13
_atom_site_aniso_U_23
S1 0.0572(6) 0.0481(5) 0.0498(5) -0.0050(4) 0.0021(4) 0.0014(4)
O1 0.075(2) 0.066(2) 0.073(2) -0.0170(13) 0.0107(14) 0.0175(14)
O91 0.070(2) 0.0350(12) 0.0632(15) 0.0131(11) 0.0034(12) 0.0084(10)
N1 0.048(2) 0.045(2) 0.062(2) 0.0089(13) 0.0000(14) 0.0001(14)
O90 0.075(2) 0.0476(14) 0.062(2) 0.0154(12) 0.0164(13) 0.0126(12)
C3 0.082(3) 0.073(3) 0.059(2) 0.036(2) 0.004(2) 0.011(2)
C5 0.078(3) 0.052(2) 0.050(2) -0.006(2) 0.000(2) -0.001(2)
C6 0.048(2) 0.047(2) 0.037(2) 0.0008(15) 0.0045(15) 0.0022(14)
C8 0.079(3) 0.051(2) 0.062(2) 0.022(2) 0.009(2) 0.012(2)
O7 0.050(2) 0.087(2) 0.106(2) -0.0025(15) -0.019(2) 0.008(2)
C1 0.047(2) 0.054(2) 0.035(2) 0.005(2) 0.0053(15) 0.0022(14)
C9 0.049(2) 0.038(2) 0.055(2) 0.0017(14) 0.001(2) 0.006(2)
O2 0.098(2) 0.068(2) 0.062(2) -0.0129(15) -0.0014(15) -0.0165(14)
C7 0.041(2) 0.055(2) 0.046(2) 0.004(2) 0.002(2) 0.005(2)
C4 0.112(4) 0.050(2) 0.051(2) 0.017(3) 0.000(2) 0.006(2)
C2 0.052(2) 0.077(3) 0.048(2) 0.013(2) -0.003(2) 0.005(2)

loop_
_atom_site_label
_atom_site_fract_x
_atom_site_fract_y
_atom_site_fract_z
_atom_site_U_iso_or_equiv
_atom_site_thermal_displace_type
_atom_site_calc_flag
_atom_site_refinement_flags
_atom_site_occupancy
_atom_site_type_symbol
S1 0.41922(13) 0.10438(4) 0.24964(12) 0.0518(3) Uani d . 1 S
O1 0.3073(4) 0.07522(13) 0.3780(4) 0.0709(8) Uani d . 1 O
O91 0.9525(4) -0.03138(11) 0.2116(3) 0.0562(7) Uani d . 1 O
N1 0.6509(4) 0.10848(13) 0.3296(4) 0.0518(7) Uani d . 1 N
O90 0.8799(4) 0.06739(12) 0.0717(3) 0.0608(7) Uani d . 1 O
C3 0.2589(7) 0.3034(2) 0.1856(5) 0.0714(12) Uani d . 1 C
H3 0.1536(7) 0.3308(2) 0.1467(5) 0.084(7) Uiso calc R 1 H
C5 0.5874(6) 0.2962(2) 0.3095(5) 0.0602(10) Uani d . 1 C
H5 0.7022(6) 0.3172(2) 0.3531(5) 0.084(7) Uiso calc R 1 H
C6 0.5707(5) 0.2247(2) 0.3033(4) 0.0440(8) Uani d . 1 C
C8 0.7679(6) 0.0467(2) 0.3547(5) 0.0637(11) Uani d . 1 C
H81 0.6853(6) 0.0082(2) 0.3805(5) 0.086(9) Uiso calc R 1 H
H82 0.8613(6) 0.0532(2) 0.4556(5) 0.086(9) Uiso calc R 1 H
O7 0.8853(4) 0.1861(2) 0.4165(4) 0.0824(9) Uani d . 1 O
C1 0.3995(5) 0.1941(2) 0.2389(4) 0.0453(8) Uani d . 1 C
C9 0.8730(5) 0.0290(2) 0.1981(4) 0.0475(8) Uani d . 1 C
O2 0.4059(4) 0.07169(14) 0.0836(3) 0.0763(8) Uani d . 1 O
C7 0.7236(5) 0.1748(2) 0.3568(4) 0.0475(8) Uani d . 1 C
C4 0.4286(7) 0.3352(2) 0.2493(5) 0.0713(12) Uani d . 1 C
H4 0.4362(7) 0.3832(2) 0.2517(5) 0.084(7) Uiso calc R 1 H
C2 0.2399(5) 0.2330(2) 0.1777(4) 0.0596(10) Uani d . 1 C
H2 0.1250(5) 0.2122(2) 0.1334(4) 0.084(7) Uiso calc R 1 H

loop_
_atom_type_symbol
_atom_type_description
_atom_type_scat_dispersion_real
_atom_type_scat_dispersion_imag
_atom_type_scat_source
C C 0.0033 0.0016 'International Tables Vol C Tables 4.2.6.8 and 6.1.1.4'
H H 0.0000 0.0000 'International Tables Vol C Tables 4.2.6.8 and 6.1.1.4'
O O 0.0106 0.0060 'International Tables Vol C Tables 4.2.6.8 and 6.1.1.4'
N N 0.0061 0.0033 'International Tables Vol C Tables 4.2.6.8 and 6.1.1.4'
S S 0.1246 0.1234 'International Tables Vol C Tables 4.2.6.8 and 6.1.1.4'

loop_
_geom_angle_atom_site_label_1
_geom_angle_atom_site_label_2
_geom_angle_atom_site_label_3
_geom_angle
_geom_angle_publ_flag
O2 S1 O1 116.3(2) yes
O2 S1 N1 109.6(2) yes
O1 S1 N1 109.5(2) yes
O2 S1 C1 113.9(2) yes
O1 S1 C1 112.5(2) yes
N1 S1 C1 92.24(14) yes
C7 N1 C8 123.4(3) yes
C7 N1 S1 115.1(2) yes
C8 N1 S1 121.3(3) yes
C4 C3 C2 122.3(4) yes
C4 C3 H3 118.8(2) no
C2 C3 H3 118.8(2) no
C4 C5 C6 118.1(4) yes
C4 C5 H5 121.0(3) no
C6 C5 H5 121.0(2) no
C1 C6 C5 120.4(3) yes
C1 C6 C7 113.4(3) yes
C5 C6 C7 126.2(3) yes
N1 C8 C9 113.0(3) yes
N1 C8 H81 109.0(2) no
C9 C8 H81 109.0(2) no
N1 C8 H82 109.0(2) no
C9 C8 H82 109.0(2) no
H81 C8 H82 107.8 no
C6 C1 C2 121.8(3) yes
C6 C1 S1 110.4(2) yes
C2 C1 S1 127.8(3) yes
O90 C9 O91 124.5(3) yes
O90 C9 C8 123.3(3) yes
O91 C9 C8 112.2(3) yes
O7 C7 N1 123.0(3) yes
O7 C7 C6 128.2(3) yes
N1 C7 C6 108.8(3) yes
C3 C4 C5 120.4(4) yes
C3 C4 H4 119.8(2) no
C5 C4 H4 119.8(2) no
C3 C2 C1 117.0(4) yes
C3 C2 H2 121.5(2) no
C1 C2 H2 121.5(2) no

loop_
_geom_bond_atom_site_label_1
_geom_bond_atom_site_label_2
_geom_bond_distance
_geom_bond_publ_flag
S1 O2 1.410(3) yes
S1 O1 1.417(3) yes
S1 N1 1.671(3) yes
S1 C1 1.741(3) yes
O91 C9 1.292(4) yes
N1 C7 1.386(4) yes
N1 C8 1.448(4) yes
O90 C9 1.220(4) yes
C3 C4 1.378(6) yes
C3 C2 1.368(6) yes
C3 H3 0.93 no
C5 C4 1.380(6) yes
C5 C6 1.386(5) yes
C5 H5 0.93 no
C6 C1 1.379(5) yes
C6 C7 1.466(5) yes
C8 C9 1.491(5) yes
C8 H81 0.97 no
C8 H82 0.97 no
O7 C7 1.194(4) yes
C1 C2 1.385(5) yes
C4 H4 0.93 no
C2 H2 0.93 no

loop_
_geom_torsion_atom_site_label_1
_geom_torsion_atom_site_label_2
_geom_torsion_atom_site_label_3
_geom_torsion_atom_site_label_4
_geom_torsion
_geom_torsion_publ_flag
O2 S1 N1 C7 118.1(3) no
O1 S1 N1 C7 -113.2(3) no
C1 S1 N1 C7 1.7(3) no
O2 S1 N1 C8 -57.5(3) no
O1 S1 N1 C8 71.3(3) no
C1 S1 N1 C8 -173.9(3) no
C4 C5 C6 C1 -0.2(5) no
C4 C5 C6 C7 178.4(3) no
C7 N1 C8 C9 -84.0(4) no
S1 N1 C8 C9 91.2(4) no
C5 C6 C1 C2 0.4(5) no
C7 C6 C1 C2 -178.4(3) no
C5 C6 C1 S1 -179.2(3) no
C7 C6 C1 S1 2.1(3) no
O2 S1 C1 C6 -114.7(3) no
O1 S1 C1 C6 110.1(3) no
N1 S1 C1 C6 -2.1(2) no
O2 S1 C1 C2 65.8(4) no
O1 S1 C1 C2 -69.4(4) no
N1 S1 C1 C2 178.4(3) no
N1 C8 C9 O90 9.1(5) no
N1 C8 C9 O91 -170.1(3) no
C8 N1 C7 O7 -6.1(5) no
S1 N1 C7 O7 178.5(3) no
C8 N1 C7 C6 174.7(3) no
S1 N1 C7 C6 -0.8(3) no
C1 C6 C7 O7 179.9(3) no
C5 C6 C7 O7 1.2(6) no
C1 C6 C7 N1 -0.9(4) no
C5 C6 C7 N1 -179.6(3) no
C2 C3 C4 C5 -0.5(6) no
C6 C5 C4 C3 0.2(6) no
C4 C3 C2 C1 0.7(6) no
C6 C1 C2 C3 -0.6(5) no
S1 C1 C2 C3 178.8(3) no

loop_
_cod_related_entry_id
_cod_related_entry_database
_cod_related_entry_code
1 ChemSpider 715308
